data_4329047
loop_
_publ_author_name
'Galina M. Dulcevscaia'
'Irina G. Filippova'
'Manfred Speldrich'
'Jan van Leusen'
'Victor Ch. Kravtsov'
'Svetlana G. Baca'
'Paul K\"ogerler'
'Shi-Xia Liu'
'Silvio Decurtins'

_publ_contact_author_address
;
Institute of Inorganic Chemistry, RWTH Aachen University, D-52074 Aachen,
 Germany.
;
_publ_contact_author_email paul.koegerler@ac.rwth-aachen.de
_publ_contact_author_name 'Paul Koegerler'
_publ_section_title
;
 Cluster-Based Networks: 1D and 2D Coordination Polymers Based on
 {MnFe~2~(\m~3~-O)}-Type Clusters
;
_journal_name_full 'Inorganic Chemistry'
_journal_page_first 5110
_journal_page_last 5117
_journal_paper_doi 10.1021/ic202644t
_journal_volume 51
_journal_year 2012
_chemical_formula_sum 'C55 H98 Mn3 N12 O13'
_chemical_formula_weight 1300.27
_space_group_IT_number 14
_symmetry_cell_setting monoclinic
_symmetry_space_group_name_Hall '-P 2ybc'
_symmetry_space_group_name_H-M 'P 1 21/c 1'
_atom_sites_solution_hydrogens geom
_atom_sites_solution_primary direct
_atom_sites_solution_secondary difmap
_audit_creation_method SHELXL-97
_cell_angle_alpha 90.00
_cell_angle_beta 94.8760(10)
_cell_angle_gamma 90.00
_cell_formula_units_Z 4
_cell_length_a 12.3263(9)
_cell_length_b 20.8656(15)
_cell_length_c 24.9857(17)
_cell_measurement_reflns_used 7222
_cell_measurement_temperature 130(2)
_cell_measurement_theta_max 27.75
_cell_measurement_theta_min 2.15
_cell_volume 6403.0(8)
_computing_cell_refinement 'Bruker SMART'
_computing_data_collection 'Bruker SMART'
_computing_data_reduction 'Bruker SAINT'
_computing_molecular_graphics 'Bruker SHELXTL'
_computing_publication_material 'Bruker SHELXTL'
_computing_structure_refinement 'SHELXS-97 (Sheldrick, 2003)'
_computing_structure_solution 'SHELXS-97 (Sheldrick, 2003)'
_diffrn_ambient_temperature 130(2)
_diffrn_measured_fraction_theta_full 0.999
_diffrn_measured_fraction_theta_max 0.999
_diffrn_measurement_device_type 'CCD area detector'
_diffrn_measurement_method 'phi and omega scans'
_diffrn_radiation_monochromator graphite
_diffrn_radiation_source 'fine-focus sealed tube'
_diffrn_radiation_type MoK\a
_diffrn_radiation_wavelength 0.71073
_diffrn_reflns_av_R_equivalents 0.0501
_diffrn_reflns_av_sigmaI/netI 0.0445
_diffrn_reflns_limit_h_max 14
_diffrn_reflns_limit_h_min -14
_diffrn_reflns_limit_k_max 24
_diffrn_reflns_limit_k_min -24
_diffrn_reflns_limit_l_max 29
_diffrn_reflns_limit_l_min -29
_diffrn_reflns_number 50923
_diffrn_reflns_theta_full 25.00
_diffrn_reflns_theta_max 25.00
_diffrn_reflns_theta_min 2.03
_exptl_absorpt_coefficient_mu 0.650
_exptl_absorpt_correction_T_max 0.8975
_exptl_absorpt_correction_T_min 0.8389
_exptl_absorpt_correction_type multi-scan
_exptl_absorpt_process_details sadabs
_exptl_crystal_colour brown
_exptl_crystal_density_diffrn 1.349
_exptl_crystal_description block
_exptl_crystal_F_000 2764
_exptl_crystal_size_max 0.28
_exptl_crystal_size_mid 0.25
_exptl_crystal_size_min 0.17
_refine_diff_density_max 1.114
_refine_diff_density_min -0.893
_refine_diff_density_rms 0.061
_refine_ls_extinction_method none
_refine_ls_goodness_of_fit_ref 1.007
_refine_ls_hydrogen_treatment constr
_refine_ls_matrix_type full
_refine_ls_number_parameters 767
_refine_ls_number_reflns 11271
_refine_ls_number_restraints 0
_refine_ls_restrained_S_all 1.007
_refine_ls_R_factor_all 0.0482
_refine_ls_R_factor_gt 0.0375
_refine_ls_shift/su_max 0.002
_refine_ls_shift/su_mean 0.000
_refine_ls_structure_factor_coef Fsqd
_refine_ls_weighting_details 'calc w=1/[\s^2^(Fo^2^)+(0.0592P)^2^+0.0000P] where P=(Fo^2^+2Fc^2^)/3'
_refine_ls_weighting_scheme calc
_refine_ls_wR_factor_gt 0.0962
_refine_ls_wR_factor_ref 0.0997
_reflns_number_gt 8905
_reflns_number_total 11271
_reflns_threshold_expression >2sigma(I)
_cod_data_source_file ic202644t_si_002_3.cif
_cod_data_source_block compound2
_cod_database_code 4329047

loop_
_symmetry_equiv_pos_as_xyz
'x, y, z'
'-x, y+1/2, -z+1/2'
'-x, -y, -z'
'x, -y-1/2, z-1/2'

loop_
_atom_site_label
_atom_site_type_symbol
_atom_site_fract_x
_atom_site_fract_y
_atom_site_fract_z
_atom_site_U_iso_or_equiv
_atom_site_adp_type
_atom_site_occupancy
_atom_site_symmetry_multiplicity
_atom_site_calc_flag
_atom_site_refinement_flags
Mn1 Mn 0.25021(3) 0.281358(15) 0.542658(13) 0.01609(9) Uani 1 1 d .
Mn2 Mn 0.25431(3) 0.316401(16) 0.675750(13) 0.01612(9) Uani 1 1 d .
Mn3 Mn 0.26363(3) 0.164828(15) 0.629888(13) 0.01665(10) Uani 1 1 d .
C1 C 0.07026(18) 0.36106(10) 0.59216(9) 0.0177(5) Uani 1 1 d .
C2 C -0.04600(18) 0.38496(11) 0.57656(9) 0.0205(5) Uani 1 1 d .
C3 C -0.1106(2) 0.32943(12) 0.54882(10) 0.0305(6) Uani 1 1 d .
H3A H -0.0724 0.3139 0.5185 0.046 Uiso 1 1 calc R
H3B H -0.1834 0.3445 0.5357 0.046 Uiso 1 1 calc R
H3C H -0.1173 0.2945 0.5746 0.046 Uiso 1 1 calc R
C4 C -0.0420(2) 0.43979(12) 0.53641(10) 0.0289(6) Uani 1 1 d .
H4A H 0.0036 0.4744 0.5525 0.043 Uiso 1 1 calc R
H4B H -0.1159 0.4559 0.5270 0.043 Uiso 1 1 calc R
H4C H -0.0112 0.4243 0.5039 0.043 Uiso 1 1 calc R
C5 C -0.10001(19) 0.40780(12) 0.62586(10) 0.0277(6) Uani 1 1 d .
H5A H -0.1089 0.3715 0.6499 0.042 Uiso 1 1 calc R
H5B H -0.1715 0.4261 0.6146 0.042 Uiso 1 1 calc R
H5C H -0.0543 0.4405 0.6447 0.042 Uiso 1 1 calc R
C6 C 0.41367(18) 0.36797(10) 0.59838(9) 0.0181(5) Uani 1 1 d .
C7 C 0.53239(18) 0.39037(12) 0.60126(9) 0.0239(5) Uani 1 1 d .
C8 C 0.6014(2) 0.32863(15) 0.60640(16) 0.0648(11) Uani 1 1 d .
H8A H 0.5839 0.3048 0.6383 0.097 Uiso 1 1 calc R
H8B H 0.6789 0.3399 0.6098 0.097 Uiso 1 1 calc R
H8C H 0.5854 0.3020 0.5744 0.097 Uiso 1 1 calc R
C9 C 0.5556(2) 0.42537(14) 0.55005(10) 0.0356(7) Uani 1 1 d .
H9A H 0.5399 0.3969 0.5192 0.053 Uiso 1 1 calc R
H9B H 0.6323 0.4382 0.5522 0.053 Uiso 1 1 calc R
H9C H 0.5094 0.4636 0.5458 0.053 Uiso 1 1 calc R
C10 C 0.5578(2) 0.43353(18) 0.64935(12) 0.0572(10) Uani 1 1 d .
H10A H 0.5109 0.4715 0.6460 0.086 Uiso 1 1 calc R
H10B H 0.6342 0.4468 0.6509 0.086 Uiso 1 1 calc R
H10C H 0.5446 0.4102 0.6822 0.086 Uiso 1 1 calc R
C11 C 0.09871(18) 0.20959(11) 0.70208(9) 0.0207(5) Uani 1 1 d .
C12 C -0.01694(19) 0.20083(12) 0.71918(10) 0.0278(6) Uani 1 1 d .
C13 C -0.0932(2) 0.2056(2) 0.66819(14) 0.0699(12) Uani 1 1 d .
H13A H -0.0780 0.1705 0.6439 0.105 Uiso 1 1 calc R
H13B H -0.0820 0.2467 0.6505 0.105 Uiso 1 1 calc R
H13C H -0.1688 0.2027 0.6773 0.105 Uiso 1 1 calc R
C14 C -0.0418(3) 0.25317(14) 0.75935(15) 0.0590(10) Uani 1 1 d .
H14A H -0.0331 0.2954 0.7430 0.088 Uiso 1 1 calc R
H14B H 0.0086 0.2493 0.7917 0.088 Uiso 1 1 calc R
H14C H -0.1168 0.2484 0.7690 0.088 Uiso 1 1 calc R
C15 C -0.0273(2) 0.13572(12) 0.74541(11) 0.0338(6) Uani 1 1 d .
H15A H -0.1015 0.1304 0.7561 0.051 Uiso 1 1 calc R
H15B H 0.0247 0.1328 0.7772 0.051 Uiso 1 1 calc R
H15C H -0.0119 0.1020 0.7199 0.051 Uiso 1 1 calc R
C16 C 0.43110(18) 0.22260(11) 0.71955(9) 0.0216(5) Uani 1 1 d .
C17 C 0.5412(2) 0.20579(12) 0.75003(12) 0.0357(7) Uani 1 1 d .
C18 C 0.5895(4) 0.26180(19) 0.7782(3) 0.184(4) Uani 1 1 d .
H18A H 0.5489 0.2716 0.8093 0.276 Uiso 1 1 calc R
H18B H 0.5862 0.2987 0.7538 0.276 Uiso 1 1 calc R
H18C H 0.6655 0.2527 0.7904 0.276 Uiso 1 1 calc R
C19 C 0.5317(2) 0.14832(16) 0.78540(12) 0.0480(8) Uani 1 1 d .
H19A H 0.6035 0.1376 0.8030 0.072 Uiso 1 1 calc R
H19B H 0.5037 0.1119 0.7636 0.072 Uiso 1 1 calc R
H19C H 0.4815 0.1579 0.8127 0.072 Uiso 1 1 calc R
C20 C 0.6165(3) 0.1826(2) 0.70681(17) 0.0985(18) Uani 1 1 d .
H20A H 0.6277 0.2176 0.6818 0.148 Uiso 1 1 calc R
H20B H 0.5823 0.1463 0.6870 0.148 Uiso 1 1 calc R
H20C H 0.6869 0.1692 0.7245 0.148 Uiso 1 1 calc R
C21 C 0.11957(19) 0.16394(11) 0.52048(9) 0.0216(5) Uani 1 1 d .
C22 C 0.0371(2) 0.12760(11) 0.48247(10) 0.0280(6) Uani 1 1 d .
C23 C 0.0849(2) 0.06172(12) 0.47060(10) 0.0356(7) Uani 1 1 d .
H23A H 0.0975 0.0374 0.5041 0.053 Uiso 1 1 calc R
H23B H 0.1540 0.0674 0.4545 0.053 Uiso 1 1 calc R
H23C H 0.0337 0.0383 0.4456 0.053 Uiso 1 1 calc R
C24 C -0.0662(2) 0.12031(14) 0.51182(12) 0.0407(7) Uani 1 1 d .
H24A H -0.1199 0.0950 0.4897 0.061 Uiso 1 1 calc R
H24B H -0.0963 0.1628 0.5184 0.061 Uiso 1 1 calc R
H24C H -0.0484 0.0985 0.5462 0.061 Uiso 1 1 calc R
C25 C 0.0122(2) 0.16302(13) 0.42923(11) 0.0399(7) Uani 1 1 d .
H25A H 0.0792 0.1675 0.4111 0.060 Uiso 1 1 calc R
H25B H -0.0171 0.2056 0.4362 0.060 Uiso 1 1 calc R
H25C H -0.0415 0.1387 0.4063 0.060 Uiso 1 1 calc R
C26 C 0.41415(19) 0.16668(11) 0.54347(10) 0.0226(5) Uani 1 1 d .
C27 C 0.5078(2) 0.13387(12) 0.51733(11) 0.0333(6) Uani 1 1 d .
C28 C 0.5842(3) 0.09912(18) 0.55709(13) 0.0613(10) Uani 1 1 d .
H28A H 0.6389 0.0764 0.5381 0.092 Uiso 1 1 calc R
H28B H 0.5432 0.0682 0.5770 0.092 Uiso 1 1 calc R
H28C H 0.6204 0.1300 0.5822 0.092 Uiso 1 1 calc R
C29 C 0.4506(3) 0.08390(18) 0.47833(15) 0.0752(12) Uani 1 1 d .
H29A H 0.3993 0.1059 0.4524 0.113 Uiso 1 1 calc R
H29B H 0.4111 0.0529 0.4989 0.113 Uiso 1 1 calc R
H29C H 0.5053 0.0614 0.4591 0.113 Uiso 1 1 calc R
C30 C 0.5656(3) 0.18120(17) 0.48421(19) 0.0937(17) Uani 1 1 d .
H30A H 0.6009 0.2140 0.5078 0.141 Uiso 1 1 calc R
H30B H 0.5128 0.2016 0.4581 0.141 Uiso 1 1 calc R
H30C H 0.6207 0.1588 0.4652 0.141 Uiso 1 1 calc R
C31 C 0.1438(2) 0.31661(11) 0.42967(9) 0.0240(5) Uani 1 1 d .
H31A H 0.1329 0.2700 0.4244 0.029 Uiso 1 1 calc R
H31B H 0.0820 0.3333 0.4484 0.029 Uiso 1 1 calc R
C32 C 0.2614(2) 0.39972(10) 0.46944(9) 0.0222(5) Uani 1 1 d .
H32A H 0.2007 0.4175 0.4884 0.027 Uiso 1 1 calc R
H32B H 0.3302 0.4092 0.4914 0.027 Uiso 1 1 calc R
C33 C 0.1604(2) 0.41689(11) 0.38546(10) 0.0273(6) Uani 1 1 d .
H33A H 0.1605 0.4384 0.3501 0.033 Uiso 1 1 calc R
H33B H 0.0990 0.4345 0.4040 0.033 Uiso 1 1 calc R
C34 C 0.3389(2) 0.30366(11) 0.43378(9) 0.0261(6) Uani 1 1 d .
H34A H 0.4090 0.3117 0.4551 0.031 Uiso 1 1 calc R
H34B H 0.3312 0.2568 0.4287 0.031 Uiso 1 1 calc R
C35 C 0.3523(2) 0.40410(12) 0.38946(10) 0.0304(6) Uani 1 1 d .
H35A H 0.4224 0.4131 0.4105 0.036 Uiso 1 1 calc R
H35B H 0.3540 0.4253 0.3541 0.036 Uiso 1 1 calc R
C36 C 0.2361(2) 0.32241(12) 0.35053(10) 0.0313(6) Uani 1 1 d .
H36A H 0.2370 0.3425 0.3147 0.038 Uiso 1 1 calc R
H36B H 0.2265 0.2757 0.3452 0.038 Uiso 1 1 calc R
C37 C 0.2493(2) 0.35918(11) 0.79926(9) 0.0227(5) Uani 1 1 d .
H37A H 0.1837 0.3318 0.7993 0.027 Uiso 1 1 calc R
H37B H 0.3140 0.3312 0.8053 0.027 Uiso 1 1 calc R
C38 C 0.1525(2) 0.44688(12) 0.83294(10) 0.0293(6) Uani 1 1 d .
H38A H 0.0862 0.4201 0.8332 0.035 Uiso 1 1 calc R
H38B H 0.1509 0.4786 0.8623 0.035 Uiso 1 1 calc R
C39 C 0.15259(18) 0.43309(11) 0.73883(9) 0.0219(5) Uani 1 1 d .
H39A H 0.1513 0.4553 0.7038 0.026 Uiso 1 1 calc R
H39B H 0.0864 0.4062 0.7385 0.026 Uiso 1 1 calc R
C40 C 0.34854(19) 0.43328(11) 0.74794(9) 0.0223(5) Uani 1 1 d .
H40A H 0.4148 0.4064 0.7534 0.027 Uiso 1 1 calc R
H40B H 0.3506 0.4557 0.7131 0.027 Uiso 1 1 calc R
C41 C 0.3460(2) 0.44657(12) 0.84220(10) 0.0296(6) Uani 1 1 d .
H41A H 0.3467 0.4781 0.8718 0.035 Uiso 1 1 calc R
H41B H 0.4120 0.4197 0.8484 0.035 Uiso 1 1 calc R
C42 C 0.2506(2) 0.51975(11) 0.78232(10) 0.0277(6) Uani 1 1 d .
H42A H 0.2515 0.5427 0.7477 0.033 Uiso 1 1 calc R
H42B H 0.2499 0.5523 0.8111 0.033 Uiso 1 1 calc R
C43 C 0.2623(2) 0.05942(11) 0.71639(9) 0.0237(5) Uani 1 1 d .
H43A H 0.3285 0.0806 0.7332 0.028 Uiso 1 1 calc R
H43B H 0.1983 0.0825 0.7281 0.028 Uiso 1 1 calc R
C44 C 0.35870(19) 0.02705(11) 0.64041(10) 0.0244(5) Uani 1 1 d .
H44A H 0.3600 0.0279 0.6009 0.029 Uiso 1 1 calc R
H44B H 0.4260 0.0480 0.6562 0.029 Uiso 1 1 calc R
C45 C 0.16173(19) 0.02919(11) 0.63244(10) 0.0259(6) Uani 1 1 d .
H45A H 0.0960 0.0519 0.6427 0.031 Uiso 1 1 calc R
H45B H 0.1602 0.0297 0.5928 0.031 Uiso 1 1 calc R
C46 C 0.1615(2) -0.03780(12) 0.70971(10) 0.0325(6) Uani 1 1 d .
H46A H 0.1591 -0.0827 0.7224 0.039 Uiso 1 1 calc R
H46B H 0.0963 -0.0155 0.7210 0.039 Uiso 1 1 calc R
C47 C 0.3555(2) -0.03961(12) 0.71706(10) 0.0300(6) Uani 1 1 d .
H47A H 0.4222 -0.0185 0.7334 0.036 Uiso 1 1 calc R
H47B H 0.3559 -0.0845 0.7299 0.036 Uiso 1 1 calc R
C48 C 0.2565(2) -0.06999(12) 0.63532(11) 0.0336(6) Uani 1 1 d .
H48A H 0.2559 -0.0700 0.5957 0.040 Uiso 1 1 calc R
H48B H 0.2553 -0.1151 0.6474 0.040 Uiso 1 1 calc R
C49 C 0.2394(3) 0.73121(15) 0.58947(12) 0.0524(8) Uani 1 1 d .
H49A H 0.3151 0.7452 0.5970 0.079 Uiso 1 1 calc R
H49B H 0.1939 0.7520 0.6147 0.079 Uiso 1 1 calc R
H49C H 0.2135 0.7431 0.5526 0.079 Uiso 1 1 calc R
C50 C 0.2329(2) 0.65973(13) 0.59578(10) 0.0313(6) Uani 1 1 d .
C51 C 0.3086(2) 0.62055(15) 0.57542(11) 0.0416(7) Uani 1 1 d .
H51 H 0.3659 0.6391 0.5575 0.050 Uiso 1 1 calc R
C52 C 0.3036(2) 0.55492(16) 0.58029(11) 0.0476(8) Uani 1 1 d .
H52 H 0.3569 0.5288 0.5656 0.057 Uiso 1 1 calc R
C53 C 0.2212(2) 0.52683(14) 0.60652(11) 0.0412(7) Uani 1 1 d .
H53 H 0.2172 0.4816 0.6100 0.049 Uiso 1 1 calc R
C54 C 0.1455(2) 0.56572(14) 0.62742(11) 0.0365(7) Uani 1 1 d .
H54 H 0.0890 0.5472 0.6460 0.044 Uiso 1 1 calc R
C55 C 0.1505(2) 0.63141(13) 0.62168(10) 0.0338(6) Uani 1 1 d .
H55 H 0.0966 0.6576 0.6357 0.041 Uiso 1 1 calc R
O1 O 0.25596(11) 0.24949(7) 0.61114(6) 0.0173(3) Uani 1 1 d .
O2 O 0.12736(12) 0.34905(7) 0.55355(6) 0.0204(4) Uani 1 1 d .
O3 O 0.10173(12) 0.35500(8) 0.64081(6) 0.0225(4) Uani 1 1 d .
O4 O 0.38325(12) 0.33348(7) 0.55746(6) 0.0207(4) Uani 1 1 d .
O5 O 0.35514(12) 0.38222(7) 0.63460(6) 0.0214(4) Uani 1 1 d .
O6 O 0.15616(13) 0.25450(8) 0.72110(6) 0.0241(4) Uani 1 1 d .
O7 O 0.12856(12) 0.16861(7) 0.66815(6) 0.0219(4) Uani 1 1 d .
O8 O 0.40283(12) 0.28032(7) 0.71667(6) 0.0245(4) Uani 1 1 d .
O9 O 0.37750(12) 0.17649(7) 0.69799(6) 0.0222(4) Uani 1 1 d .
O10 O 0.16552(13) 0.13391(7) 0.55916(6) 0.0263(4) Uani 1 1 d .
O11 O 0.13359(13) 0.22317(7) 0.51086(6) 0.0223(4) Uani 1 1 d .
O12 O 0.39229(13) 0.14567(7) 0.58931(6) 0.0239(4) Uani 1 1 d .
O13 O 0.36297(13) 0.20941(7) 0.51735(6) 0.0248(4) Uani 1 1 d .
N1 N 0.24768(15) 0.32766(8) 0.46435(7) 0.0179(4) Uani 1 1 d .
N2 N 0.14388(17) 0.34768(9) 0.37709(8) 0.0262(5) Uani 1 1 d .
N3 N 0.26317(16) 0.43102(9) 0.41752(8) 0.0240(5) Uani 1 1 d .
N4 N 0.34082(17) 0.33431(10) 0.38140(8) 0.0291(5) Uani 1 1 d .
N5 N 0.25068(15) 0.39107(9) 0.74556(7) 0.0179(4) Uani 1 1 d .
N6 N 0.24911(16) 0.40567(9) 0.84344(8) 0.0253(5) Uani 1 1 d .
N7 N 0.15041(16) 0.48086(9) 0.78163(8) 0.0247(5) Uani 1 1 d .
N8 N 0.34988(16) 0.48096(9) 0.79115(8) 0.0254(5) Uani 1 1 d .
N9 N 0.26174(15) 0.06437(9) 0.65578(7) 0.0192(4) Uani 1 1 d .
N10 N 0.25969(17) -0.00660(9) 0.73496(8) 0.0276(5) Uani 1 1 d .
N11 N 0.15852(17) -0.03724(9) 0.65086(9) 0.0300(5) Uani 1 1 d .
N12 N 0.35752(17) -0.03938(9) 0.65850(8) 0.0278(5) Uani 1 1 d .

loop_
_atom_site_aniso_label
_atom_site_aniso_U_11
_atom_site_aniso_U_22
_atom_site_aniso_U_33
_atom_site_aniso_U_23
_atom_site_aniso_U_13
_atom_site_aniso_U_12
Mn1 0.01813(19) 0.01417(18) 0.01607(19) -0.00131(13) 0.00201(14) -0.00299(14)
Mn2 0.01372(18) 0.01772(19) 0.01697(19) -0.00165(14) 0.00160(14) -0.00136(14)
Mn3 0.01638(19) 0.01448(18) 0.01885(19) 0.00015(14) 0.00021(14) -0.00152(14)
C1 0.0181(12) 0.0133(11) 0.0215(13) -0.0003(9) 0.0010(10) -0.0042(9)
C2 0.0177(12) 0.0242(13) 0.0195(13) 0.0032(10) 0.0004(10) 0.0004(10)
C3 0.0229(14) 0.0372(15) 0.0302(15) 0.0004(12) -0.0048(11) -0.0053(12)
C4 0.0262(14) 0.0311(14) 0.0292(14) 0.0085(11) 0.0020(11) 0.0064(11)
C5 0.0196(13) 0.0367(15) 0.0268(14) 0.0012(11) 0.0022(11) 0.0049(11)
C6 0.0194(12) 0.0140(11) 0.0208(13) 0.0039(10) 0.0017(10) 0.0006(9)
C7 0.0179(13) 0.0299(14) 0.0242(13) 0.0018(10) 0.0039(10) -0.0062(10)
C8 0.0205(16) 0.052(2) 0.122(3) 0.036(2) 0.0072(18) 0.0036(14)
C9 0.0297(15) 0.0456(17) 0.0325(16) -0.0007(13) 0.0087(12) -0.0164(13)
C10 0.0330(17) 0.105(3) 0.0350(18) -0.0250(18) 0.0090(13) -0.0394(18)
C11 0.0188(13) 0.0205(13) 0.0227(13) 0.0093(10) 0.0013(10) 0.0009(10)
C12 0.0182(13) 0.0299(14) 0.0362(15) 0.0076(11) 0.0070(11) -0.0019(11)
C13 0.0207(16) 0.134(4) 0.054(2) 0.040(2) -0.0001(15) -0.0003(19)
C14 0.0427(19) 0.0358(18) 0.105(3) -0.0114(18) 0.0444(19) -0.0040(15)
C15 0.0328(15) 0.0325(15) 0.0379(16) 0.0030(12) 0.0139(12) -0.0114(12)
C16 0.0180(13) 0.0261(14) 0.0210(13) 0.0014(10) 0.0022(10) 0.0002(10)
C17 0.0262(15) 0.0278(14) 0.0494(18) 0.0035(12) -0.0183(13) -0.0004(11)
C18 0.176(5) 0.047(2) 0.290(8) -0.041(4) -0.210(6) 0.026(3)
C19 0.0246(15) 0.076(2) 0.0424(18) 0.0265(16) -0.0009(13) 0.0079(15)
C20 0.0260(19) 0.172(5) 0.101(3) 0.082(3) 0.023(2) 0.033(2)
C21 0.0230(13) 0.0208(13) 0.0212(13) -0.0023(10) 0.0040(10) -0.0048(10)
C22 0.0327(15) 0.0233(13) 0.0268(14) 0.0011(11) -0.0040(11) -0.0112(11)
C23 0.0502(18) 0.0267(14) 0.0293(15) -0.0055(11) -0.0001(13) -0.0147(13)
C24 0.0310(16) 0.0446(17) 0.0457(18) -0.0071(14) -0.0013(13) -0.0128(13)
C25 0.0513(19) 0.0318(15) 0.0329(16) 0.0021(12) -0.0178(13) -0.0164(13)
C26 0.0245(13) 0.0165(12) 0.0272(14) -0.0033(10) 0.0049(11) -0.0036(10)
C27 0.0394(16) 0.0240(14) 0.0391(16) 0.0031(12) 0.0184(13) 0.0108(12)
C28 0.0430(19) 0.091(3) 0.051(2) 0.0014(19) 0.0129(16) 0.0314(19)
C29 0.084(3) 0.077(3) 0.064(2) -0.034(2) 0.000(2) 0.035(2)
C30 0.095(3) 0.055(2) 0.146(4) 0.036(2) 0.093(3) 0.034(2)
C31 0.0278(14) 0.0238(13) 0.0200(13) 0.0013(10) -0.0002(10) -0.0066(11)
C32 0.0290(14) 0.0171(12) 0.0207(13) -0.0007(10) 0.0036(10) -0.0032(10)
C33 0.0356(15) 0.0242(13) 0.0225(14) 0.0012(10) 0.0045(11) 0.0022(11)
C34 0.0310(14) 0.0262(13) 0.0224(13) 0.0002(10) 0.0103(11) 0.0034(11)
C35 0.0336(15) 0.0317(15) 0.0268(14) 0.0044(11) 0.0079(12) -0.0053(12)
C36 0.0497(18) 0.0286(14) 0.0160(13) -0.0037(10) 0.0042(12) 0.0004(12)
C37 0.0267(14) 0.0220(13) 0.0194(13) 0.0018(10) 0.0020(10) 0.0004(10)
C38 0.0333(15) 0.0323(15) 0.0234(14) -0.0035(11) 0.0092(11) 0.0009(12)
C39 0.0210(13) 0.0231(13) 0.0214(13) 0.0005(10) 0.0001(10) 0.0022(10)
C40 0.0222(13) 0.0230(13) 0.0217(13) -0.0023(10) 0.0022(10) -0.0037(10)
C41 0.0369(16) 0.0302(14) 0.0205(14) -0.0067(11) -0.0042(11) 0.0001(12)
C42 0.0375(15) 0.0187(13) 0.0270(14) -0.0044(10) 0.0024(11) -0.0005(11)
C43 0.0271(14) 0.0213(13) 0.0219(13) 0.0030(10) -0.0017(10) -0.0038(10)
C44 0.0256(14) 0.0194(12) 0.0280(14) 0.0004(10) 0.0012(11) 0.0027(10)
C45 0.0246(13) 0.0177(12) 0.0335(15) 0.0030(10) -0.0088(11) -0.0056(10)
C46 0.0323(15) 0.0241(14) 0.0406(17) 0.0110(12) 0.0007(12) -0.0072(11)
C47 0.0288(14) 0.0225(13) 0.0367(16) 0.0076(11) -0.0085(12) -0.0007(11)
C48 0.0461(17) 0.0175(13) 0.0354(16) -0.0004(11) -0.0062(13) -0.0019(12)
C49 0.064(2) 0.0487(19) 0.0432(19) 0.0048(15) -0.0044(16) -0.0112(16)
C50 0.0303(15) 0.0427(16) 0.0198(14) 0.0031(11) -0.0043(11) -0.0042(12)
C51 0.0284(16) 0.062(2) 0.0347(17) 0.0073(14) 0.0070(13) -0.0002(14)
C52 0.0434(19) 0.066(2) 0.0344(17) 0.0005(15) 0.0065(14) 0.0228(16)
C53 0.0493(19) 0.0369(16) 0.0352(17) 0.0025(13) -0.0082(14) 0.0068(14)
C54 0.0304(15) 0.0456(18) 0.0337(16) 0.0093(13) 0.0036(12) -0.0017(13)
C55 0.0297(15) 0.0449(17) 0.0273(15) 0.0000(12) 0.0044(12) 0.0094(13)
O1 0.0194(8) 0.0163(8) 0.0162(8) -0.0010(6) 0.0015(6) -0.0019(6)
O2 0.0192(9) 0.0233(9) 0.0192(9) 0.0011(7) 0.0046(7) 0.0030(7)
O3 0.0194(9) 0.0312(9) 0.0165(9) -0.0017(7) -0.0006(7) 0.0036(7)
O4 0.0191(9) 0.0217(9) 0.0215(9) -0.0015(7) 0.0028(7) -0.0061(7)
O5 0.0210(9) 0.0199(8) 0.0240(9) -0.0036(7) 0.0069(7) -0.0043(7)
O6 0.0226(9) 0.0266(9) 0.0236(9) 0.0018(7) 0.0047(7) -0.0060(8)
O7 0.0169(8) 0.0186(8) 0.0303(9) 0.0026(7) 0.0030(7) -0.0026(7)
O8 0.0190(9) 0.0234(9) 0.0301(10) -0.0038(7) -0.0038(7) 0.0010(7)
O9 0.0186(9) 0.0207(9) 0.0263(9) 0.0010(7) -0.0048(7) -0.0032(7)
O10 0.0333(10) 0.0195(9) 0.0244(9) 0.0028(7) -0.0071(8) -0.0059(7)
O11 0.0263(9) 0.0172(9) 0.0225(9) 0.0005(7) -0.0030(7) -0.0060(7)
O12 0.0230(9) 0.0218(9) 0.0274(10) 0.0012(7) 0.0058(7) 0.0016(7)
O13 0.0307(10) 0.0201(9) 0.0247(9) 0.0005(7) 0.0086(8) 0.0043(7)
N1 0.0215(11) 0.0146(10) 0.0178(10) -0.0024(8) 0.0038(8) -0.0017(8)
N2 0.0350(12) 0.0243(11) 0.0190(11) 0.0009(9) 0.0016(9) -0.0049(9)
N3 0.0302(12) 0.0208(11) 0.0215(11) 0.0017(8) 0.0040(9) -0.0037(9)
N4 0.0365(13) 0.0302(12) 0.0221(11) 0.0023(9) 0.0109(10) 0.0045(10)
N5 0.0166(10) 0.0201(10) 0.0169(10) 0.0013(8) 0.0004(8) 0.0003(8)
N6 0.0296(12) 0.0285(11) 0.0178(11) -0.0004(9) 0.0018(9) 0.0005(9)
N7 0.0284(12) 0.0232(11) 0.0229(11) -0.0032(9) 0.0042(9) 0.0045(9)
N8 0.0284(12) 0.0249(11) 0.0226(11) -0.0051(9) 0.0011(9) -0.0025(9)
N9 0.0189(10) 0.0177(10) 0.0202(10) 0.0004(8) -0.0025(8) -0.0026(8)
N10 0.0308(12) 0.0217(11) 0.0292(12) 0.0062(9) -0.0035(9) -0.0039(9)
N11 0.0303(12) 0.0190(11) 0.0383(13) 0.0059(9) -0.0102(10) -0.0047(9)
N12 0.0322(12) 0.0181(11) 0.0324(13) 0.0020(9) -0.0021(10) 0.0030(9)

loop_
_atom_type_symbol
_atom_type_description
_atom_type_scat_dispersion_real
_atom_type_scat_dispersion_imag
_atom_type_scat_source
C C 0.0033 0.0016 'International Tables Vol C Tables 4.2.6.8 and 6.1.1.4'
H H 0.0000 0.0000 'International Tables Vol C Tables 4.2.6.8 and 6.1.1.4'
N N 0.0061 0.0033 'International Tables Vol C Tables 4.2.6.8 and 6.1.1.4'
O O 0.0106 0.0060 'International Tables Vol C Tables 4.2.6.8 and 6.1.1.4'
Mn Mn 0.3368 0.7283 'International Tables Vol C Tables 4.2.6.8 and 6.1.1.4'

loop_
_geom_angle_atom_site_label_1
_geom_angle_atom_site_label_2
_geom_angle_atom_site_label_3
_geom_angle
O1 Mn1 O4 93.40(6)
O1 Mn1 O11 96.92(6)
O4 Mn1 O11 165.48(7)
O1 Mn1 O2 95.39(6)
O4 Mn1 O2 101.60(6)
O11 Mn1 O2 87.59(6)
O1 Mn1 O13 92.64(6)
O4 Mn1 O13 83.89(6)
O11 Mn1 O13 85.46(6)
O2 Mn1 O13 169.96(6)
O1 Mn1 N1 174.81(7)
O4 Mn1 N1 82.67(7)
O11 Mn1 N1 87.56(7)
O2 Mn1 N1 82.14(6)
O13 Mn1 N1 90.33(6)
O1 Mn2 O8 93.89(6)
O1 Mn2 O6 92.72(6)
O8 Mn2 O6 91.91(6)
O1 Mn2 O3 90.13(6)
O8 Mn2 O3 175.49(6)
O6 Mn2 O3 85.85(6)
O1 Mn2 O5 90.75(6)
O8 Mn2 O5 87.03(6)
O6 Mn2 O5 176.44(6)
O3 Mn2 O5 94.97(6)
O1 Mn2 N5 178.96(6)
O8 Mn2 N5 87.04(6)
O6 Mn2 N5 87.71(6)
O3 Mn2 N5 88.96(6)
O5 Mn2 N5 88.84(6)
O1 Mn3 O7 93.30(6)
O1 Mn3 O12 95.14(6)
O7 Mn3 O12 170.37(6)
O1 Mn3 O9 96.35(6)
O7 Mn3 O9 97.67(6)
O12 Mn3 O9 86.01(6)
O1 Mn3 O10 93.79(6)
O7 Mn3 O10 88.38(7)
O12 Mn3 O10 86.45(7)
O9 Mn3 O10 167.85(6)
O1 Mn3 N9 175.60(7)
O7 Mn3 N9 82.30(7)
O12 Mn3 N9 89.26(7)
O9 Mn3 N9 84.04(6)
O10 Mn3 N9 86.36(6)
O3 C1 O2 125.0(2)
O3 C1 C2 119.0(2)
O2 C1 C2 115.97(19)
C4 C2 C5 109.7(2)
C4 C2 C1 109.20(19)
C5 C2 C1 111.00(18)
C4 C2 C3 108.25(19)
C5 C2 C3 110.8(2)
C1 C2 C3 107.83(19)
C2 C3 H3A 109.5
C2 C3 H3B 109.5
H3A C3 H3B 109.5
C2 C3 H3C 109.5
H3A C3 H3C 109.5
H3B C3 H3C 109.5
C2 C4 H4A 109.5
C2 C4 H4B 109.5
H4A C4 H4B 109.5
C2 C4 H4C 109.5
H4A C4 H4C 109.5
H4B C4 H4C 109.5
C2 C5 H5A 109.5
C2 C5 H5B 109.5
H5A C5 H5B 109.5
C2 C5 H5C 109.5
H5A C5 H5C 109.5
H5B C5 H5C 109.5
O5 C6 O4 124.6(2)
O5 C6 C7 120.3(2)
O4 C6 C7 115.00(19)
C10 C7 C9 110.0(2)
C10 C7 C6 110.5(2)
C9 C7 C6 110.73(19)
C10 C7 C8 110.8(3)
C9 C7 C8 109.2(2)
C6 C7 C8 105.5(2)
C7 C8 H8A 109.5
C7 C8 H8B 109.5
H8A C8 H8B 109.5
C7 C8 H8C 109.5
H8A C8 H8C 109.5
H8B C8 H8C 109.5
C7 C9 H9A 109.5
C7 C9 H9B 109.5
H9A C9 H9B 109.5
C7 C9 H9C 109.5
H9A C9 H9C 109.5
H9B C9 H9C 109.5
C7 C10 H10A 109.5
C7 C10 H10B 109.5
H10A C10 H10B 109.5
C7 C10 H10C 109.5
H10A C10 H10C 109.5
H10B C10 H10C 109.5
O6 C11 O7 124.7(2)
O6 C11 C12 119.7(2)
O7 C11 C12 115.5(2)
C15 C12 C13 110.6(2)
C15 C12 C14 109.0(2)
C13 C12 C14 111.0(3)
C15 C12 C11 110.0(2)
C13 C12 C11 106.4(2)
C14 C12 C11 109.9(2)
C12 C13 H13A 109.5
C12 C13 H13B 109.5
H13A C13 H13B 109.5
C12 C13 H13C 109.5
H13A C13 H13C 109.5
H13B C13 H13C 109.5
C12 C14 H14A 109.5
C12 C14 H14B 109.5
H14A C14 H14B 109.5
C12 C14 H14C 109.5
H14A C14 H14C 109.5
H14B C14 H14C 109.5
C12 C15 H15A 109.5
C12 C15 H15B 109.5
H15A C15 H15B 109.5
C12 C15 H15C 109.5
H15A C15 H15C 109.5
H15B C15 H15C 109.5
O8 C16 O9 125.1(2)
O8 C16 C17 118.4(2)
O9 C16 C17 116.4(2)
C18 C17 C19 113.8(3)
C18 C17 C16 111.2(2)
C19 C17 C16 111.3(2)
C18 C17 C20 109.9(4)
C19 C17 C20 103.9(3)
C16 C17 C20 106.3(2)
C17 C18 H18A 109.5
C17 C18 H18B 109.5
H18A C18 H18B 109.5
C17 C18 H18C 109.5
H18A C18 H18C 109.5
H18B C18 H18C 109.5
C17 C19 H19A 109.5
C17 C19 H19B 109.5
H19A C19 H19B 109.5
C17 C19 H19C 109.5
H19A C19 H19C 109.5
H19B C19 H19C 109.5
C17 C20 H20A 109.5
C17 C20 H20B 109.5
H20A C20 H20B 109.5
C17 C20 H20C 109.5
H20A C20 H20C 109.5
H20B C20 H20C 109.5
O10 C21 O11 125.0(2)
O10 C21 C22 117.8(2)
O11 C21 C22 117.2(2)
C24 C22 C25 110.6(2)
C24 C22 C21 106.7(2)
C25 C22 C21 111.92(19)
C24 C22 C23 110.6(2)
C25 C22 C23 108.5(2)
C21 C22 C23 108.5(2)
C22 C23 H23A 109.5
C22 C23 H23B 109.5
H23A C23 H23B 109.5
C22 C23 H23C 109.5
H23A C23 H23C 109.5
H23B C23 H23C 109.5
C22 C24 H24A 109.5
C22 C24 H24B 109.5
H24A C24 H24B 109.5
C22 C24 H24C 109.5
H24A C24 H24C 109.5
H24B C24 H24C 109.5
C22 C25 H25A 109.5
C22 C25 H25B 109.5
H25A C25 H25B 109.5
C22 C25 H25C 109.5
H25A C25 H25C 109.5
H25B C25 H25C 109.5
O13 C26 O12 125.5(2)
O13 C26 C27 117.5(2)
O12 C26 C27 116.9(2)
C28 C27 C30 112.5(3)
C28 C27 C26 112.8(2)
C30 C27 C26 110.4(2)
C28 C27 C29 108.5(3)
C30 C27 C29 107.8(3)
C26 C27 C29 104.4(2)
C27 C28 H28A 109.5
C27 C28 H28B 109.5
H28A C28 H28B 109.5
C27 C28 H28C 109.5
H28A C28 H28C 109.5
H28B C28 H28C 109.5
C27 C29 H29A 109.5
C27 C29 H29B 109.5
H29A C29 H29B 109.5
C27 C29 H29C 109.5
H29A C29 H29C 109.5
H29B C29 H29C 109.5
C27 C30 H30A 109.5
C27 C30 H30B 109.5
H30A C30 H30B 109.5
C27 C30 H30C 109.5
H30A C30 H30C 109.5
H30B C30 H30C 109.5
N2 C31 N1 112.59(18)
N2 C31 H31A 109.1
N1 C31 H31A 109.1
N2 C31 H31B 109.1
N1 C31 H31B 109.1
H31A C31 H31B 107.8
N3 C32 N1 112.36(18)
N3 C32 H32A 109.1
N1 C32 H32A 109.1
N3 C32 H32B 109.1
N1 C32 H32B 109.1
H32A C32 H32B 107.9
N3 C33 N2 112.14(19)
N3 C33 H33A 109.2
N2 C33 H33A 109.2
N3 C33 H33B 109.2
N2 C33 H33B 109.2
H33A C33 H33B 107.9
N4 C34 N1 112.40(19)
N4 C34 H34A 109.1
N1 C34 H34A 109.1
N4 C34 H34B 109.1
N1 C34 H34B 109.1
H34A C34 H34B 107.9
N3 C35 N4 112.10(19)
N3 C35 H35A 109.2
N4 C35 H35A 109.2
N3 C35 H35B 109.2
N4 C35 H35B 109.2
H35A C35 H35B 107.9
N2 C36 N4 112.54(19)
N2 C36 H36A 109.1
N4 C36 H36A 109.1
N2 C36 H36B 109.1
N4 C36 H36B 109.1
H36A C36 H36B 107.8
N6 C37 N5 112.35(18)
N6 C37 H37A 109.1
N5 C37 H37A 109.1
N6 C37 H37B 109.1
N5 C37 H37B 109.1
H37A C37 H37B 107.9
N7 C38 N6 113.09(19)
N7 C38 H38A 109.0
N6 C38 H38A 109.0
N7 C38 H38B 109.0
N6 C38 H38B 109.0
H38A C38 H38B 107.8
N7 C39 N5 112.52(18)
N7 C39 H39A 109.1
N5 C39 H39A 109.1
N7 C39 H39B 109.1
N5 C39 H39B 109.1
H39A C39 H39B 107.8
N8 C40 N5 112.86(18)
N8 C40 H40A 109.0
N5 C40 H40A 109.0
N8 C40 H40B 109.0
N5 C40 H40B 109.0
H40A C40 H40B 107.8
N8 C41 N6 112.88(19)
N8 C41 H41A 109.0
N6 C41 H41A 109.0
N8 C41 H41B 109.0
N6 C41 H41B 109.0
H41A C41 H41B 107.8
N8 C42 N7 112.61(19)
N8 C42 H42A 109.1
N7 C42 H42A 109.1
N8 C42 H42B 109.1
N7 C42 H42B 109.1
H42A C42 H42B 107.8
N10 C43 N9 112.61(18)
N10 C43 H43A 109.1
N9 C43 H43A 109.1
N10 C43 H43B 109.1
N9 C43 H43B 109.1
H43A C43 H43B 107.8
N12 C44 N9 112.59(19)
N12 C44 H44A 109.1
N9 C44 H44A 109.1
N12 C44 H44B 109.1
N9 C44 H44B 109.1
H44A C44 H44B 107.8
N11 C45 N9 112.49(18)
N11 C45 H45A 109.1
N9 C45 H45A 109.1
N11 C45 H45B 109.1
N9 C45 H45B 109.1
H45A C45 H45B 107.8
N11 C46 N10 112.1(2)
N11 C46 H46A 109.2
N10 C46 H46A 109.2
N11 C46 H46B 109.2
N10 C46 H46B 109.2
H46A C46 H46B 107.9
N12 C47 N10 112.62(19)
N12 C47 H47A 109.1
N10 C47 H47A 109.1
N12 C47 H47B 109.1
N10 C47 H47B 109.1
H47A C47 H47B 107.8
N11 C48 N12 112.4(2)
N11 C48 H48A 109.1
N12 C48 H48A 109.1
N11 C48 H48B 109.1
N12 C48 H48B 109.1
H48A C48 H48B 107.9
C50 C49 H49A 109.5
C50 C49 H49B 109.5
H49A C49 H49B 109.5
C50 C49 H49C 109.5
H49A C49 H49C 109.5
H49B C49 H49C 109.5
C51 C50 C55 118.0(3)
C51 C50 C49 120.6(3)
C55 C50 C49 121.4(3)
C50 C51 C52 121.6(3)
C50 C51 H51 119.2
C52 C51 H51 119.2
C51 C52 C53 120.2(3)
C51 C52 H52 119.9
C53 C52 H52 119.9
C54 C53 C52 118.7(3)
C54 C53 H53 120.7
C52 C53 H53 120.7
C53 C54 C55 120.6(3)
C53 C54 H54 119.7
C55 C54 H54 119.7
C54 C55 C50 121.0(3)
C54 C55 H55 119.5
C50 C55 H55 119.5
Mn3 O1 Mn1 125.96(8)
Mn3 O1 Mn2 116.21(7)
Mn1 O1 Mn2 117.82(7)
C1 O2 Mn1 133.13(14)
C1 O3 Mn2 128.16(14)
C6 O4 Mn1 129.85(14)
C6 O5 Mn2 125.88(14)
C11 O6 Mn2 125.23(15)
C11 O7 Mn3 130.07(14)
C16 O8 Mn2 125.69(15)
C16 O9 Mn3 135.67(15)
C21 O10 Mn3 132.21(15)
C21 O11 Mn1 128.34(15)
C26 O12 Mn3 128.69(15)
C26 O13 Mn1 130.52(15)
C34 N1 C31 107.13(18)
C34 N1 C32 106.92(17)
C31 N1 C32 106.48(17)
C34 N1 Mn1 110.82(13)
C31 N1 Mn1 113.35(13)
C32 N1 Mn1 111.78(13)
C36 N2 C31 107.89(19)
C36 N2 C33 108.35(19)
C31 N2 C33 108.51(18)
C32 N3 C35 108.89(19)
C32 N3 C33 108.55(18)
C35 N3 C33 108.02(19)
C34 N4 C36 108.5(2)
C34 N4 C35 108.61(19)
C36 N4 C35 108.00(19)
C40 N5 C39 107.62(17)
C40 N5 C37 107.30(17)
C39 N5 C37 106.91(17)
C40 N5 Mn2 110.86(13)
C39 N5 Mn2 111.95(13)
C37 N5 Mn2 111.95(13)
C37 N6 C41 108.31(18)
C37 N6 C38 107.69(18)
C41 N6 C38 107.63(19)
C38 N7 C39 108.07(18)
C38 N7 C42 107.68(19)
C39 N7 C42 108.40(18)
C40 N8 C41 107.98(18)
C40 N8 C42 107.83(18)
C41 N8 C42 108.15(19)
C44 N9 C45 106.89(17)
C44 N9 C43 106.47(17)
C45 N9 C43 106.67(17)
C44 N9 Mn3 113.01(13)
C45 N9 Mn3 112.30(13)
C43 N9 Mn3 111.10(13)
C43 N10 C46 108.81(19)
C43 N10 C47 107.87(19)
C46 N10 C47 108.4(2)
C45 N11 C46 108.90(19)
C45 N11 C48 108.2(2)
C46 N11 C48 108.04(19)
C44 N12 C47 108.30(18)
C44 N12 C48 108.69(19)
C47 N12 C48 107.8(2)

loop_
_geom_bond_atom_site_label_1
_geom_bond_atom_site_label_2
_geom_bond_distance
Mn1 O1 1.8316(15)
Mn1 O4 1.9763(15)
Mn1 O11 1.9944(15)
Mn1 O2 2.1052(15)
Mn1 O13 2.1760(16)
Mn1 N1 2.1799(18)
Mn2 O1 2.1356(14)
Mn2 O8 2.1554(16)
Mn2 O6 2.1562(15)
Mn2 O3 2.1607(15)
Mn2 O5 2.1692(15)
Mn2 N5 2.3419(18)
Mn3 O1 1.8279(14)
Mn3 O7 1.9906(16)
Mn3 O12 1.9941(16)
Mn3 O9 2.1257(15)
Mn3 O10 2.1537(16)
Mn3 N9 2.1944(18)
C1 O3 1.251(3)
C1 O2 1.267(3)
C1 C2 1.536(3)
C2 C4 1.525(3)
C2 C5 1.525(3)
C2 C3 1.538(3)
C3 H3A 0.9800
C3 H3B 0.9800
C3 H3C 0.9800
C4 H4A 0.9800
C4 H4B 0.9800
C4 H4C 0.9800
C5 H5A 0.9800
C5 H5B 0.9800
C5 H5C 0.9800
C6 O5 1.241(3)
C6 O4 1.280(3)
C6 C7 1.532(3)
C7 C10 1.513(4)
C7 C9 1.521(3)
C7 C8 1.543(4)
C8 H8A 0.9800
C8 H8B 0.9800
C8 H8C 0.9800
C9 H9A 0.9800
C9 H9B 0.9800
C9 H9C 0.9800
C10 H10A 0.9800
C10 H10B 0.9800
C10 H10C 0.9800
C11 O6 1.244(3)
C11 O7 1.280(3)
C11 C12 1.534(3)
C12 C15 1.518(3)
C12 C13 1.521(4)
C12 C14 1.532(4)
C13 H13A 0.9800
C13 H13B 0.9800
C13 H13C 0.9800
C14 H14A 0.9800
C14 H14B 0.9800
C14 H14C 0.9800
C15 H15A 0.9800
C15 H15B 0.9800
C15 H15C 0.9800
C16 O8 1.254(3)
C16 O9 1.262(3)
C16 C17 1.540(3)
C17 C18 1.464(4)
C17 C19 1.500(4)
C17 C20 1.560(5)
C18 H18A 0.9800
C18 H18B 0.9800
C18 H18C 0.9800
C19 H19A 0.9800
C19 H19B 0.9800
C19 H19C 0.9800
C20 H20A 0.9800
C20 H20B 0.9800
C20 H20C 0.9800
C21 O10 1.247(3)
C21 O11 1.274(3)
C21 C22 1.532(3)
C22 C24 1.529(4)
C22 C25 1.530(3)
C22 C23 1.534(3)
C23 H23A 0.9800
C23 H23B 0.9800
C23 H23C 0.9800
C24 H24A 0.9800
C24 H24B 0.9800
C24 H24C 0.9800
C25 H25A 0.9800
C25 H25B 0.9800
C25 H25C 0.9800
C26 O13 1.244(3)
C26 O12 1.276(3)
C26 C27 1.535(3)
C27 C28 1.496(4)
C27 C30 1.506(4)
C27 C29 1.555(4)
C28 H28A 0.9800
C28 H28B 0.9800
C28 H28C 0.9800
C29 H29A 0.9800
C29 H29B 0.9800
C29 H29C 0.9800
C30 H30A 0.9800
C30 H30B 0.9800
C30 H30C 0.9800
C31 N2 1.465(3)
C31 N1 1.502(3)
C31 H31A 0.9900
C31 H31B 0.9900
C32 N3 1.454(3)
C32 N1 1.517(3)
C32 H32A 0.9900
C32 H32B 0.9900
C33 N3 1.470(3)
C33 N2 1.471(3)
C33 H33A 0.9900
C33 H33B 0.9900
C34 N4 1.459(3)
C34 N1 1.498(3)
C34 H34A 0.9900
C34 H34B 0.9900
C35 N3 1.465(3)
C35 N4 1.475(3)
C35 H35A 0.9900
C35 H35B 0.9900
C36 N2 1.463(3)
C36 N4 1.467(3)
C36 H36A 0.9900
C36 H36B 0.9900
C37 N6 1.470(3)
C37 N5 1.499(3)
C37 H37A 0.9900
C37 H37B 0.9900
C38 N7 1.463(3)
C38 N6 1.474(3)
C38 H38A 0.9900
C38 H38B 0.9900
C39 N7 1.464(3)
C39 N5 1.491(3)
C39 H39A 0.9900
C39 H39B 0.9900
C40 N8 1.467(3)
C40 N5 1.491(3)
C40 H40A 0.9900
C40 H40B 0.9900
C41 N8 1.468(3)
C41 N6 1.470(3)
C41 H41A 0.9900
C41 H41B 0.9900
C42 N8 1.468(3)
C42 N7 1.476(3)
C42 H42A 0.9900
C42 H42B 0.9900
C43 N10 1.455(3)
C43 N9 1.517(3)
C43 H43A 0.9900
C43 H43B 0.9900
C44 N12 1.458(3)
C44 N9 1.503(3)
C44 H44A 0.9900
C44 H44B 0.9900
C45 N11 1.462(3)
C45 N9 1.509(3)
C45 H45A 0.9900
C45 H45B 0.9900
C46 N11 1.468(3)
C46 N10 1.468(3)
C46 H46A 0.9900
C46 H46B 0.9900
C47 N12 1.466(3)
C47 N10 1.469(3)
C47 H47A 0.9900
C47 H47B 0.9900
C48 N11 1.469(3)
C48 N12 1.473(3)
C48 H48A 0.9900
C48 H48B 0.9900
C49 C50 1.503(4)
C49 H49A 0.9800
C49 H49B 0.9800
C49 H49C 0.9800
C50 C51 1.371(4)
C50 C55 1.382(4)
C51 C52 1.377(4)
C51 H51 0.9500
C52 C53 1.385(4)
C52 H52 0.9500
C53 C54 1.374(4)
C53 H53 0.9500
C54 C55 1.380(4)
C54 H54 0.9500
C55 H55 0.9500
